data_7103912
loop_
_publ_author_name
'Terada, Masako'
'Higashihara, Gou'
'Inagaki, Akiko'
'Akita, Munetaka'

_publ_section_title
;
 \m4-Dicarbyne complex with a dimetallacyclobutatriene core:
  A new binding mode of C2 species
;
_journal_coden_ASTM CHCOFS
_journal_issue 24
_journal_name_full
;
 Chemical Communications (Cambridge, United Kingdom)
;
_journal_page_first 2984
_journal_page_last 2985
_journal_paper_doi 10.1039/b310484b
_journal_year 2003
_chemical_formula_moiety 'C62.40 H58.50 Fe2 O9.85 Ru2 '
_chemical_formula_sum 'C62.4 H58.5 Fe2 O9.85 Ru2'
_chemical_formula_weight 1279.88
_space_group_IT_number 14
_symmetry_cell_setting monoclinic
_symmetry_Int_Tables_number 14
_symmetry_space_group_name_Hall '-P 2ybc'
_symmetry_space_group_name_H-M 'P 1 21/c 1'
_audit_creation_date 'Sat Jul  5 23:50:46 2003'
_audit_creation_method 'by teXsan'
_cell_angle_alpha 90
_cell_angle_beta 94.693(2)
_cell_angle_gamma 90
_cell_formula_units_Z 4
_cell_length_a 9.4754(6)
_cell_length_b 25.543(2)
_cell_length_c 24.493(2)
_cell_measurement_reflns_used 26163
_cell_measurement_temperature 213.2
_cell_measurement_theta_max 27.5
_cell_measurement_theta_min 1.1
_cell_volume 5908.3(7)
_computing_cell_refinement PROCESS-AUTO
_computing_data_collection PROCESS-AUTO
_computing_data_reduction 'teXsan Ver. 1.11'
_computing_publication_material 'teXsan Ver. 1.11'
_computing_structure_refinement SHELXL97
_computing_structure_solution SIR88
_diffrn_ambient_temperature 213(2)
_diffrn_detector_area_resol_mean 10.00
_diffrn_measurement_device_type 'Rigaku RAXIS-IV Imaging Plate'
_diffrn_measurement_method \w
_diffrn_radiation_type 'Mo K\a'
_diffrn_radiation_wavelength 0.7107
_diffrn_reflns_av_R_equivalents 0.000
_diffrn_reflns_limit_h_max 12
_diffrn_reflns_limit_h_min 0
_diffrn_reflns_limit_k_max 33
_diffrn_reflns_limit_k_min 0
_diffrn_reflns_limit_l_max 31
_diffrn_reflns_limit_l_min -31
_diffrn_reflns_number 29677
_diffrn_reflns_theta_max 27.49
_exptl_absorpt_coefficient_mu 1.038
_exptl_absorpt_correction_T_max 0.901
_exptl_absorpt_correction_T_min 0.812
_exptl_absorpt_correction_type multi-scan
_exptl_absorpt_process_details '(Higashi, 1995)'
_exptl_crystal_colour unknown
_exptl_crystal_density_diffrn 1.439
_exptl_crystal_density_method 'not measured'
_exptl_crystal_description unknown
_exptl_crystal_size_max 0.100
_exptl_crystal_size_mid 0.100
_exptl_crystal_size_min 0.100
_refine_diff_density_max 0.58
_refine_diff_density_min -0.90
_refine_ls_extinction_coef 0.0000
_refine_ls_extinction_expression Fc^*^=kFc[1+0.001xFc^2^\l^3^/sin(2\q)]^-1/4^
_refine_ls_extinction_method SHELXL
_refine_ls_goodness_of_fit_ref 0.788
_refine_ls_hydrogen_treatment noref
_refine_ls_number_parameters 669
_refine_ls_number_reflns 4613
_refine_ls_R_factor_gt 0.0816
_refine_ls_shift/su_max 0.0010
_refine_ls_structure_factor_coef Fsqd
_refine_ls_weighting_details 'w = 1/[\s^2^(Fo^2^) + (0.1000P)^2^+0.0000P] where P=(Fo^2^+2Fc^2^)/3'
_refine_ls_weighting_scheme calc
_refine_ls_wR_factor_ref 0.2133
_reflns_number_gt 4613
_reflns_number_total 12677
_reflns_threshold_expression >2.0sigma(I)
_cod_data_source_file b310484b.txt
_cod_data_source_block compound_3
_cod_original_formula_sum 'C62.40 H58.50 Fe2 O9.85 Ru2 '
_cod_database_code 7103912

loop_
_symmetry_equiv_pos_as_xyz
x,y,z
-x,1/2+y,1/2-z
-x,-y,-z
x,1/2-y,1/2+z

loop_
_atom_site_label
_atom_site_type_symbol
_atom_site_fract_x
_atom_site_fract_y
_atom_site_fract_z
_atom_site_U_iso_or_equiv
_atom_site_adp_type
_atom_site_occupancy
_atom_site_calc_flag
_atom_site_refinement_flags
_atom_site_disorder_assembly
_atom_site_disorder_group
Ru(1) Ru 0.40339(9) 0.12125(4) 0.69322(3) 0.0374(2) Uani 1.00 d . . .
Ru(2) Ru 0.53825(9) 0.06754(3) 0.78608(3) 0.0352(2) Uani 1.00 d . . .
Fe(1) Fe 0.1734(2) 0.09722(6) 0.62865(6) 0.0420(4) Uani 1.00 d . . .
Fe(2) Fe 0.5860(2) -0.08855(6) 0.81980(7) 0.0471(4) Uani 1.00 d . . .
O(01) O 0.3159(7) 0.0875(3) 0.7615(3) 0.036(2) Uani 1.00 d . . .
O(02) O 0.0099(8) 0.0622(4) 0.7177(3) 0.068(2) Uani 1.00 d . . .
O(03) O 0.1928(7) 0.2056(3) 0.6668(3) 0.049(2) Uani 1.00 d . . .
O(04) O 0.3764(9) 0.0126(4) 0.6456(3) 0.073(3) Uani 1.00 d . . .
O(05) O 0.5756(8) 0.1639(4) 0.6057(3) 0.062(2) Uani 1.00 d . . .
O(06) O 0.6756(8) 0.0104(3) 0.6947(3) 0.059(2) Uani 1.00 d . . .
O(07) O 0.8244(8) 0.0650(3) 0.8456(4) 0.064(2) Uani 1.00 d . . .
O(08) O 0.861(1) -0.0575(4) 0.7854(4) 0.088(3) Uani 1.00 d . . .
O(09) O 0.678(1) -0.0894(5) 0.9360(4) 0.109(4) Uani 1.00 d . . .
O(51) O 0.121(3) -0.141(1) 0.599(1) 0.2454(1) Uiso 0.85 d P . .
C(01) C 0.354(1) 0.1092(4) 0.8113(4) 0.037(2) Uani 1.00 d . . .
C(1) C 0.439(1) 0.0158(4) 0.8470(4) 0.035(2) Uani 1.00 d . . .
C(2) C 0.507(1) -0.0206(4) 0.8293(4) 0.040(3) Uani 1.00 d . . .
C(02) C 0.080(1) 0.0775(5) 0.6838(5) 0.052(3) Uani 1.00 d . . .
C(03) C 0.234(1) 0.1622(4) 0.6639(4) 0.036(2) Uani 1.00 d . . .
C(04) C 0.331(1) 0.0565(5) 0.6507(4) 0.050(3) Uani 1.00 d . . .
C(05) C 0.510(1) 0.1470(5) 0.6396(4) 0.045(3) Uani 1.00 d . . .
C(06) C 0.620(1) 0.0317(5) 0.7284(5) 0.052(3) Uani 1.00 d . . .
C(07) C 0.7125(9) 0.0665(4) 0.8220(5) 0.044(3) Uani 1.00 d . . .
C(08) C 0.749(1) -0.0686(5) 0.7992(5) 0.063(3) Uani 1.00 d . . .
C(09) C 0.643(1) -0.0894(5) 0.8896(6) 0.069(4) Uani 1.00 d . . .
C(11) C 0.526(1) 0.1532(4) 0.7598(4) 0.037(3) Uani 1.00 d . . .
C(12) C 0.4599(10) 0.1481(4) 0.8110(4) 0.032(2) Uani 1.00 d . . .
C(21) C 0.3288(9) 0.0398(4) 0.8757(4) 0.033(2) Uani 1.00 d . . .
C(22) C 0.2867(9) 0.0888(4) 0.8600(4) 0.032(2) Uani 1.00 d . . .
C(30) C 0.168(1) 0.1335(6) 0.5491(5) 0.070(4) Uani 1.00 d . . .
C(31) C 0.029(1) 0.1342(5) 0.5684(5) 0.048(3) Uani 1.00 d . . .
C(32) C -0.009(1) 0.0803(5) 0.5757(4) 0.049(3) Uani 1.00 d . . .
C(33) C 0.105(1) 0.0476(5) 0.5613(5) 0.059(3) Uani 1.00 d . . .
C(34) C 0.215(1) 0.0804(6) 0.5467(5) 0.057(3) Uani 1.00 d . . .
C(35) C 0.246(1) 0.1813(7) 0.5332(5) 0.088(5) Uani 1.00 d . . .
C(36) C -0.060(1) 0.1809(6) 0.5758(6) 0.079(4) Uani 1.00 d . . .
C(37) C -0.153(1) 0.0621(6) 0.5914(5) 0.084(5) Uani 1.00 d . . .
C(38) C 0.108(2) -0.0099(6) 0.5630(5) 0.089(5) Uani 1.00 d . . .
C(39) C 0.348(2) 0.0615(8) 0.5231(5) 0.103(6) Uani 1.00 d . . .
C(40) C 0.520(1) -0.1673(5) 0.8248(6) 0.064(4) Uani 1.00 d . . .
C(41) C 0.590(1) -0.1599(5) 0.7771(5) 0.056(3) Uani 1.00 d . . .
C(42) C 0.512(1) -0.1212(5) 0.7440(5) 0.056(3) Uani 1.00 d . . .
C(43) C 0.395(1) -0.1067(5) 0.7719(6) 0.067(4) Uani 1.00 d . . .
C(44) C 0.402(1) -0.1340(5) 0.8215(6) 0.068(4) Uani 1.00 d . . .
C(45) C 0.561(2) -0.2070(6) 0.8690(7) 0.105(6) Uani 1.00 d . . .
C(46) C 0.720(1) -0.1897(5) 0.7615(6) 0.074(4) Uani 1.00 d . . .
C(47) C 0.543(2) -0.1086(6) 0.6859(5) 0.081(4) Uani 1.00 d . . .
C(48) C 0.276(1) -0.0704(6) 0.7486(6) 0.089(5) Uani 1.00 d . . .
C(49) C 0.290(2) -0.1314(6) 0.8632(7) 0.098(5) Uani 1.00 d . . .
C(51) C -0.091(4) -0.126(2) 0.625(1) 0.2105(2) Uiso 0.85 d P . .
C(52) C -0.007(5) -0.162(2) 0.606(2) 0.2819(3) Uiso 0.85 d P . .
C(53) C 0.247(4) -0.163(2) 0.585(2) 0.2359(2) Uiso 0.85 d P . .
C(54) C 0.332(3) -0.128(1) 0.549(1) 0.1403(1) Uiso 0.85 d P . .
C(111) C 0.6506(10) 0.1877(4) 0.7566(4) 0.036(2) Uani 1.00 d . . .
C(112) C 0.651(1) 0.2391(4) 0.7713(5) 0.051(3) Uani 1.00 d . . .
C(113) C 0.766(1) 0.2722(4) 0.7655(5) 0.058(3) Uani 1.00 d . . .
C(114) C 0.884(1) 0.2517(5) 0.7429(6) 0.063(4) Uani 1.00 d . . .
C(115) C 0.887(1) 0.1999(5) 0.7259(5) 0.055(3) Uani 1.00 d . . .
C(116) C 0.774(1) 0.1689(4) 0.7332(5) 0.049(3) Uani 1.00 d . . .
C(121) C 0.495(1) 0.1782(4) 0.8629(4) 0.038(2) Uani 1.00 d . . .
C(122) C 0.410(1) 0.2212(4) 0.8737(5) 0.048(3) Uani 1.00 d . . .
C(123) C 0.432(1) 0.2488(5) 0.9222(6) 0.065(4) Uani 1.00 d . . .
C(124) C 0.537(2) 0.2349(6) 0.9613(5) 0.071(4) Uani 1.00 d . . .
C(125) C 0.620(2) 0.1924(5) 0.9527(5) 0.072(4) Uani 1.00 d . . .
C(126) C 0.600(1) 0.1650(5) 0.9030(4) 0.052(3) Uani 1.00 d . . .
C(211) C 0.264(1) 0.0067(4) 0.9157(4) 0.037(2) Uani 1.00 d . . .
C(212) C 0.351(1) -0.0194(5) 0.9549(5) 0.054(3) Uani 1.00 d . . .
C(213) C 0.299(2) -0.0520(5) 0.9934(5) 0.067(4) Uani 1.00 d . . .
C(214) C 0.156(2) -0.0603(6) 0.9915(6) 0.074(4) Uani 1.00 d . . .
C(215) C 0.068(1) -0.0364(6) 0.9531(7) 0.076(4) Uani 1.00 d . . .
C(216) C 0.119(1) -0.0022(5) 0.9144(5) 0.054(3) Uani 1.00 d . . .
C(221) C 0.184(1) 0.1232(4) 0.8855(4) 0.039(2) Uani 1.00 d . . .
C(222) C 0.193(1) 0.1297(4) 0.9427(5) 0.047(3) Uani 1.00 d . . .
C(223) C 0.104(1) 0.1643(5) 0.9667(5) 0.061(3) Uani 1.00 d . . .
C(224) C 0.007(1) 0.1934(5) 0.9339(6) 0.067(4) Uani 1.00 d . . .
C(225) C -0.002(1) 0.1885(5) 0.8787(6) 0.062(4) Uani 1.00 d . . .
C(226) C 0.085(1) 0.1530(5) 0.8536(5) 0.052(3) Uani 1.00 d . . .
H(1) H 0.3456 0.1739 0.5353 0.0875 Uiso 1.00 calc . . .
H(2) H 0.2283 0.2093 0.5578 0.0875 Uiso 1.00 calc . . .
H(3) H 0.2139 0.1910 0.4965 0.0875 Uiso 1.00 calc . . .
H(4) H -0.0011 0.2103 0.5861 0.0786 Uiso 1.00 calc . . .
H(5) H -0.1222 0.1740 0.6042 0.0786 Uiso 1.00 calc . . .
H(6) H -0.1159 0.1884 0.5423 0.0786 Uiso 1.00 calc . . .
H(7) H -0.1856 0.0854 0.6186 0.0838 Uiso 1.00 calc . . .
H(8) H -0.1457 0.0274 0.6059 0.0838 Uiso 1.00 calc . . .
H(9) H -0.2195 0.0626 0.5595 0.0838 Uiso 1.00 calc . . .
H(10) H 0.0479 -0.0222 0.5897 0.0890 Uiso 1.00 calc . . .
H(11) H 0.2037 -0.0213 0.5726 0.0890 Uiso 1.00 calc . . .
H(12) H 0.0762 -0.0234 0.5276 0.0890 Uiso 1.00 calc . . .
H(13) H 0.3986 0.0382 0.5487 0.1034 Uiso 1.00 calc . . .
H(14) H 0.4075 0.0908 0.5162 0.1034 Uiso 1.00 calc . . .
H(15) H 0.3239 0.0431 0.4894 0.1034 Uiso 1.00 calc . . .
H(16) H 0.5586 -0.1909 0.9043 0.1053 Uiso 1.00 calc . . .
H(17) H 0.6524 -0.2206 0.8645 0.1053 Uiso 1.00 calc . . .
H(18) H 0.4922 -0.2353 0.8662 0.1053 Uiso 1.00 calc . . .
H(19) H 0.7188 -0.2245 0.7764 0.0737 Uiso 1.00 calc . . .
H(20) H 0.8040 -0.1719 0.7759 0.0737 Uiso 1.00 calc . . .
H(21) H 0.7188 -0.1916 0.7223 0.0737 Uiso 1.00 calc . . .
H(22) H 0.6421 -0.1030 0.6844 0.0811 Uiso 1.00 calc . . .
H(23) H 0.4915 -0.0777 0.6739 0.0811 Uiso 1.00 calc . . .
H(24) H 0.5127 -0.1374 0.6625 0.0811 Uiso 1.00 calc . . .
H(25) H 0.3137 -0.0458 0.7240 0.0888 Uiso 1.00 calc . . .
H(26) H 0.2376 -0.0519 0.7781 0.0888 Uiso 1.00 calc . . .
H(27) H 0.2033 -0.0908 0.7293 0.0888 Uiso 1.00 calc . . .
H(28) H 0.2416 -0.0987 0.8598 0.0977 Uiso 1.00 calc . . .
H(29) H 0.3368 -0.1345 0.8996 0.0977 Uiso 1.00 calc . . .
H(30) H 0.2248 -0.1597 0.8568 0.0977 Uiso 1.00 calc . . .
H(31) H 0.5661 0.2525 0.7862 0.0635 Uiso 1.00 calc . . .
H(32) H 0.7660 0.3086 0.7775 0.0686 Uiso 1.00 calc . . .
H(33) H 0.9643 0.2747 0.7389 0.0759 Uiso 1.00 calc . . .
H(34) H 0.9693 0.1863 0.7082 0.0704 Uiso 1.00 calc . . .
H(35) H 0.7761 0.1323 0.7214 0.0591 Uiso 1.00 calc . . .
H(36) H 0.3363 0.2321 0.8463 0.0582 Uiso 1.00 calc . . .
H(37) H 0.3710 0.2778 0.9294 0.0747 Uiso 1.00 calc . . .
H(38) H 0.5515 0.2551 0.9949 0.0820 Uiso 1.00 calc . . .
H(39) H 0.6925 0.1811 0.9804 0.0830 Uiso 1.00 calc . . .
H(40) H 0.6614 0.1356 0.8957 0.0623 Uiso 1.00 calc . . .
H(41) H 0.4529 -0.0146 0.9551 0.0646 Uiso 1.00 calc . . .
H(42) H 0.3615 -0.0690 1.0213 0.0799 Uiso 1.00 calc . . .
H(43) H 0.1127 -0.0833 1.0174 0.0899 Uiso 1.00 calc . . .
H(44) H -0.0337 -0.0430 0.9533 0.0884 Uiso 1.00 calc . . .
H(45) H 0.0527 0.0152 0.8876 0.0632 Uiso 1.00 calc . . .
H(46) H 0.2628 0.1095 0.9654 0.0551 Uiso 1.00 calc . . .
H(47) H 0.1108 0.1670 1.0070 0.0766 Uiso 1.00 calc . . .
H(48) H -0.0539 0.2172 0.9512 0.0826 Uiso 1.00 calc . . .
H(49) H -0.0674 0.2100 0.8564 0.0721 Uiso 1.00 calc . . .
H(50) H 0.0782 0.1488 0.8143 0.0635 Uiso 1.00 calc . . .

loop_
_atom_site_aniso_label
_atom_site_aniso_U_11
_atom_site_aniso_U_22
_atom_site_aniso_U_33
_atom_site_aniso_U_12
_atom_site_aniso_U_13
_atom_site_aniso_U_23
Ru(1) 0.0342(4) 0.0442(5) 0.0342(4) -0.0002(4) 0.0052(4) 0.0035(4)
Ru(2) 0.0337(4) 0.0356(5) 0.0368(5) 0.0018(4) 0.0056(4) 0.0020(4)
Fe(1) 0.0401(8) 0.0485(10) 0.0372(9) -0.0001(8) 0.0016(7) 0.0033(8)
Fe(2) 0.0471(9) 0.0382(9) 0.056(1) 0.0078(8) 0.0010(8) -0.0018(8)
O(01) 0.037(4) 0.040(4) 0.030(4) -0.008(3) -0.004(3) -0.008(3)
O(02) 0.051(5) 0.092(7) 0.061(5) -0.014(5) 0.004(4) 0.010(5)
O(03) 0.037(4) 0.037(5) 0.075(6) 0.001(4) 0.011(4) 0.005(4)
O(04) 0.085(7) 0.062(6) 0.070(6) 0.024(5) -0.013(5) -0.024(5)
O(05) 0.044(5) 0.095(7) 0.051(5) 0.005(5) 0.021(4) 0.018(5)
O(06) 0.056(5) 0.073(6) 0.048(5) 0.015(5) 0.009(4) -0.002(4)
O(07) 0.037(4) 0.068(6) 0.085(6) 0.006(4) -0.005(4) -0.002(5)
O(08) 0.064(6) 0.098(8) 0.105(8) 0.020(6) 0.019(6) 0.010(6)
O(09) 0.133(10) 0.127(10) 0.061(6) 0.033(8) -0.022(7) 0.020(7)
C(01) 0.037(5) 0.038(6) 0.037(6) 0.009(5) 0.004(5) 0.003(5)
C(1) 0.042(6) 0.024(5) 0.038(6) 0.002(5) 0.001(5) -0.005(5)
C(2) 0.045(6) 0.039(6) 0.036(6) -0.005(5) 0.009(5) 0.002(5)
C(02) 0.054(7) 0.058(9) 0.045(7) -0.011(6) 0.006(6) 0.002(6)
C(03) 0.032(5) 0.043(7) 0.035(6) -0.006(5) 0.005(5) 0.003(5)
C(04) 0.059(7) 0.061(9) 0.029(6) 0.007(7) -0.006(5) 0.012(6)
C(05) 0.037(6) 0.065(8) 0.032(6) 0.012(6) -0.002(5) -0.004(6)
C(06) 0.060(8) 0.041(7) 0.055(8) -0.007(6) 0.007(6) 0.001(6)
C(07) 0.013(4) 0.039(6) 0.084(8) 0.008(5) 0.021(5) 0.015(6)
C(08) 0.061(8) 0.062(8) 0.068(9) 0.006(7) 0.021(7) -0.018(7)
C(09) 0.068(9) 0.062(9) 0.075(10) 0.014(7) -0.013(8) 0.002(8)
C(11) 0.040(6) 0.039(6) 0.032(6) 0.016(5) 0.006(5) 0.020(5)
C(12) 0.032(5) 0.022(5) 0.043(6) -0.004(4) 0.007(5) -0.008(5)
C(21) 0.030(5) 0.036(6) 0.033(5) 0.006(5) 0.004(4) 0.008(5)
C(22) 0.031(5) 0.036(6) 0.029(5) -0.005(5) 0.009(4) -0.011(5)
C(30) 0.052(8) 0.11(1) 0.050(8) 0.002(8) -0.008(6) 0.036(8)
C(31) 0.044(6) 0.051(8) 0.047(7) -0.003(6) -0.006(5) 0.001(6)
C(32) 0.060(7) 0.047(8) 0.040(6) 0.005(6) -0.002(6) -0.006(5)
C(33) 0.092(10) 0.045(7) 0.037(6) -0.007(7) -0.016(7) -0.016(6)
C(34) 0.054(7) 0.08(1) 0.036(6) -0.007(7) 0.003(6) 0.010(6)
C(35) 0.068(9) 0.14(1) 0.059(9) -0.014(10) 0.007(7) 0.045(9)
C(36) 0.061(8) 0.10(1) 0.071(9) 0.015(8) -0.020(7) 0.003(9)
C(37) 0.064(9) 0.12(1) 0.063(9) -0.040(9) 0.000(7) 0.017(9)
C(38) 0.11(1) 0.10(1) 0.057(9) 0.004(10) -0.041(8) -0.025(8)
C(39) 0.10(1) 0.17(2) 0.043(8) 0.02(1) 0.024(8) -0.020(10)
C(40) 0.063(8) 0.046(8) 0.09(1) 0.009(7) 0.021(8) -0.003(7)
C(41) 0.056(8) 0.046(7) 0.068(9) 0.007(6) 0.018(7) -0.008(6)
C(42) 0.063(8) 0.032(6) 0.069(8) 0.006(6) -0.012(7) 0.005(6)
C(43) 0.051(7) 0.039(7) 0.11(1) 0.003(6) -0.021(8) -0.037(8)
C(44) 0.067(9) 0.045(8) 0.09(1) -0.006(7) 0.012(9) -0.014(8)
C(45) 0.18(2) 0.045(9) 0.10(1) 0.02(1) 0.06(1) 0.002(8)
C(46) 0.077(9) 0.060(9) 0.09(1) 0.012(7) 0.016(8) 0.001(8)
C(47) 0.12(1) 0.08(1) 0.047(8) 0.019(9) -0.001(8) -0.007(7)
C(48) 0.074(9) 0.069(10) 0.12(1) 0.037(8) -0.030(9) -0.045(9)
C(49) 0.11(1) 0.050(9) 0.14(1) -0.020(8) 0.06(1) -0.021(9)
C(111) 0.033(5) 0.047(7) 0.030(5) 0.001(5) 0.008(4) 0.012(5)
C(112) 0.048(7) 0.036(7) 0.069(8) -0.010(6) 0.005(6) 0.008(6)
C(113) 0.051(7) 0.034(7) 0.086(10) -0.007(6) -0.008(7) 0.004(6)
C(114) 0.038(6) 0.072(10) 0.079(9) -0.019(7) 0.001(6) 0.031(8)
C(115) 0.051(7) 0.063(9) 0.052(7) -0.018(7) 0.003(6) 0.004(6)
C(116) 0.037(6) 0.048(7) 0.063(8) 0.010(6) 0.016(6) 0.009(6)
C(121) 0.031(5) 0.040(6) 0.041(6) -0.004(5) -0.004(5) 0.008(5)
C(122) 0.057(7) 0.038(7) 0.049(7) 0.008(6) 0.003(6) -0.003(5)
C(123) 0.071(9) 0.056(8) 0.072(9) -0.001(7) 0.029(8) -0.030(7)
C(124) 0.10(1) 0.060(9) 0.054(8) 0.000(8) -0.002(8) -0.021(7)
C(125) 0.09(1) 0.059(9) 0.062(9) 0.006(8) -0.011(8) -0.014(7)
C(126) 0.054(7) 0.060(8) 0.039(6) 0.023(6) -0.005(6) -0.007(6)
C(211) 0.041(6) 0.026(6) 0.045(6) 0.003(5) 0.008(5) -0.002(5)
C(212) 0.071(8) 0.040(7) 0.051(7) -0.013(6) 0.013(6) 0.008(6)
C(213) 0.082(10) 0.053(9) 0.068(9) 0.004(7) 0.009(8) 0.021(7)
C(214) 0.09(1) 0.062(10) 0.072(9) -0.002(9) 0.038(9) 0.011(8)
C(215) 0.061(9) 0.064(10) 0.11(1) -0.004(7) 0.034(9) 0.012(9)
C(216) 0.051(7) 0.055(8) 0.058(8) 0.008(6) 0.015(6) 0.024(6)
C(221) 0.050(6) 0.039(6) 0.031(5) -0.004(5) 0.015(5) -0.004(5)
C(222) 0.043(6) 0.042(7) 0.057(7) 0.012(5) 0.010(6) 0.022(6)
C(223) 0.064(8) 0.063(9) 0.059(8) 0.007(7) 0.018(7) 0.000(7)
C(224) 0.067(9) 0.062(9) 0.078(10) 0.020(7) 0.040(8) 0.001(8)
C(225) 0.040(7) 0.072(9) 0.074(9) 0.024(6) 0.003(7) 0.001(8)
C(226) 0.045(7) 0.061(8) 0.050(7) 0.010(6) 0.004(6) 0.006(6)

loop_
_atom_type_symbol
_atom_type_description
_atom_type_scat_dispersion_real
_atom_type_scat_dispersion_imag
_atom_type_scat_source
C C 0.003 0.002
;International Tables for Crystallography
(1992, Vol. C, Tables 4.2.6.8 and 6.1.1.4)
;
H H 0.000 0.000
;International Tables for Crystallography
(1992, Vol. C, Table 6.1.1.4)
;
O O 0.011 0.006
;International Tables for Crystallography
(1992, Vol. C, Tables 4.2.6.8 and 6.1.1.4)
;
Ru Ru -1.259 0.836
;International Tables for Crystallography
(1992, Vol. C, Tables 4.2.6.8 and 6.1.1.4)
;
Fe Fe 0.346 0.844
;International Tables for Crystallography
(1992, Vol. C, Tables 4.2.6.8 and 6.1.1.4)
;

loop_
_geom_angle_atom_site_label_1
_geom_angle_atom_site_label_2
_geom_angle_atom_site_label_3
_geom_angle
_geom_angle_site_symmetry_1
_geom_angle_site_symmetry_2
_geom_angle_site_symmetry_3
_geom_angle_publ_flag
Ru(2) Ru(1) Fe(1) 130.72(5) . . . yes
Ru(2) Ru(1) O(01) 49.7(2) . . . yes
Ru(2) Ru(1) C(03) 145.9(3) . . . yes
Ru(2) Ru(1) C(04) 97.3(3) . . . yes
Ru(2) Ru(1) C(05) 120.1(3) . . . yes
Ru(2) Ru(1) C(11) 52.0(3) . . . yes
Fe(1) Ru(1) O(01) 91.2(2) . . . yes
Fe(1) Ru(1) C(03) 46.5(3) . . . yes
Fe(1) Ru(1) C(04) 44.3(3) . . . yes
Fe(1) Ru(1) C(05) 97.4(3) . . . yes
Fe(1) Ru(1) C(11) 158.5(3) . . . yes
O(01) Ru(1) C(03) 98.2(3) . . . yes
O(01) Ru(1) C(04) 86.4(4) . . . yes
O(01) Ru(1) C(05) 169.9(4) . . . yes
O(01) Ru(1) C(11) 76.7(3) . . . yes
C(03) Ru(1) C(04) 90.8(4) . . . yes
C(03) Ru(1) C(05) 91.6(4) . . . yes
C(03) Ru(1) C(11) 117.0(4) . . . yes
C(04) Ru(1) C(05) 96.1(5) . . . yes
C(04) Ru(1) C(11) 149.0(4) . . . yes
C(05) Ru(1) C(11) 96.7(4) . . . yes
Ru(1) Ru(2) O(01) 47.0(2) . . . yes
Ru(1) Ru(2) C(01) 71.1(3) . . . yes
Ru(1) Ru(2) C(1) 128.5(2) . . . yes
Ru(1) Ru(2) C(2) 134.6(2) . . . yes
Ru(1) Ru(2) C(06) 79.8(4) . . . yes
Ru(1) Ru(2) C(07) 136.4(4) . . . yes
Ru(1) Ru(2) C(11) 46.1(2) . . . yes
Ru(1) Ru(2) C(12) 69.4(2) . . . yes
O(01) Ru(2) C(01) 36.3(3) . . . yes
O(01) Ru(2) C(1) 82.8(3) . . . yes
O(01) Ru(2) C(2) 100.3(3) . . . yes
O(01) Ru(2) C(06) 110.3(4) . . . yes
O(01) Ru(2) C(07) 162.2(4) . . . yes
O(01) Ru(2) C(11) 71.0(3) . . . yes
O(01) Ru(2) C(12) 62.7(3) . . . yes
C(01) Ru(2) C(1) 73.2(4) . . . yes
C(01) Ru(2) C(2) 101.2(4) . . . yes
C(01) Ru(2) C(06) 146.3(4) . . . yes
C(01) Ru(2) C(07) 126.2(4) . . . yes
C(01) Ru(2) C(11) 65.6(4) . . . yes
C(01) Ru(2) C(12) 36.8(3) . . . yes
C(1) Ru(2) C(2) 29.2(3) . . . yes
C(1) Ru(2) C(06) 115.3(4) . . . yes
C(1) Ru(2) C(07) 94.8(4) . . . yes
C(1) Ru(2) C(11) 137.2(4) . . . yes
C(1) Ru(2) C(12) 100.9(3) . . . yes
C(2) Ru(2) C(06) 87.2(4) . . . yes
C(2) Ru(2) C(07) 85.2(4) . . . yes
C(2) Ru(2) C(11) 166.4(3) . . . yes
C(2) Ru(2) C(12) 129.9(3) . . . yes
C(06) Ru(2) C(07) 86.8(5) . . . yes
C(06) Ru(2) C(11) 105.5(4) . . . yes
C(06) Ru(2) C(12) 142.4(4) . . . yes
C(07) Ru(2) C(11) 100.2(4) . . . yes
C(07) Ru(2) C(12) 100.8(4) . . . yes
C(11) Ru(2) C(12) 37.0(3) . . . yes
Ru(1) Fe(1) C(02) 92.7(4) . . . yes
Ru(1) Fe(1) C(03) 48.6(3) . . . yes
Ru(1) Fe(1) C(04) 50.0(4) . . . yes
Ru(1) Fe(1) C(30) 113.2(4) . . . yes
Ru(1) Fe(1) C(31) 138.8(3) . . . yes
Ru(1) Fe(1) C(32) 178.2(3) . . . yes
Ru(1) Fe(1) C(33) 141.2(4) . . . yes
Ru(1) Fe(1) C(34) 113.8(3) . . . yes
C(02) Fe(1) C(03) 93.0(5) . . . yes
C(02) Fe(1) C(04) 93.3(5) . . . yes
C(02) Fe(1) C(30) 148.1(5) . . . yes
C(02) Fe(1) C(31) 109.0(5) . . . yes
C(02) Fe(1) C(32) 88.7(5) . . . yes
C(02) Fe(1) C(33) 106.5(5) . . . yes
C(02) Fe(1) C(34) 144.9(5) . . . yes
C(03) Fe(1) C(04) 98.6(5) . . . yes
C(03) Fe(1) C(30) 91.0(5) . . . yes
C(03) Fe(1) C(31) 94.4(4) . . . yes
C(03) Fe(1) C(32) 130.1(4) . . . yes
C(03) Fe(1) C(33) 155.8(4) . . . yes
C(03) Fe(1) C(34) 121.7(5) . . . yes
C(04) Fe(1) C(30) 117.4(5) . . . yes
C(04) Fe(1) C(31) 153.5(5) . . . yes
C(04) Fe(1) C(32) 131.1(5) . . . yes
C(04) Fe(1) C(33) 94.5(5) . . . yes
C(04) Fe(1) C(34) 87.4(5) . . . yes
C(30) Fe(1) C(31) 39.1(5) . . . yes
C(30) Fe(1) C(32) 65.1(5) . . . yes
C(30) Fe(1) C(33) 64.9(5) . . . yes
C(30) Fe(1) C(34) 39.0(6) . . . yes
C(31) Fe(1) C(32) 39.4(4) . . . yes
C(31) Fe(1) C(33) 66.1(5) . . . yes
C(31) Fe(1) C(34) 66.1(5) . . . yes
C(32) Fe(1) C(33) 39.2(5) . . . yes
C(32) Fe(1) C(34) 65.4(4) . . . yes
C(33) Fe(1) C(34) 38.6(5) . . . yes
C(2) Fe(2) C(08) 97.7(5) . . . yes
C(2) Fe(2) C(09) 89.1(5) . . . yes
C(2) Fe(2) C(40) 137.6(5) . . . yes
C(2) Fe(2) C(41) 150.5(4) . . . yes
C(2) Fe(2) C(42) 111.2(4) . . . yes
C(2) Fe(2) C(43) 86.7(4) . . . yes
C(2) Fe(2) C(44) 99.6(5) . . . yes
C(08) Fe(2) C(09) 94.4(6) . . . yes
C(08) Fe(2) C(40) 124.6(6) . . . yes
C(08) Fe(2) C(41) 93.3(6) . . . yes
C(08) Fe(2) C(42) 95.8(5) . . . yes
C(08) Fe(2) C(43) 129.7(6) . . . yes
C(08) Fe(2) C(44) 157.9(6) . . . yes
C(09) Fe(2) C(40) 90.0(6) . . . yes
C(09) Fe(2) C(41) 117.3(6) . . . yes
C(09) Fe(2) C(42) 155.7(6) . . . yes
C(09) Fe(2) C(43) 135.8(6) . . . yes
C(09) Fe(2) C(44) 99.5(6) . . . yes
C(40) Fe(2) C(41) 38.8(5) . . . yes
C(40) Fe(2) C(42) 66.1(5) . . . yes
C(40) Fe(2) C(43) 65.4(5) . . . yes
C(40) Fe(2) C(44) 39.0(5) . . . yes
C(41) Fe(2) C(42) 40.2(5) . . . yes
C(41) Fe(2) C(43) 65.5(5) . . . yes
C(41) Fe(2) C(44) 65.1(5) . . . yes
C(42) Fe(2) C(43) 38.6(5) . . . yes
C(42) Fe(2) C(44) 65.1(5) . . . yes
C(43) Fe(2) C(44) 38.7(6) . . . yes
Ru(1) O(01) Ru(2) 83.2(2) . . . yes
Ru(1) O(01) C(01) 116.7(6) . . . yes
Ru(2) O(01) C(01) 70.7(5) . . . yes
C(52) O(51) C(53) 131(3) . . . yes
Ru(2) C(01) O(01) 73.0(5) . . . yes
Ru(2) C(01) C(12) 76.1(6) . . . yes
Ru(2) C(01) C(22) 117.7(7) . . . yes
O(01) C(01) C(12) 114.8(9) . . . yes
O(01) C(01) C(22) 118.2(8) . . . yes
C(12) C(01) C(22) 127.0(9) . . . yes
Ru(2) C(1) C(2) 87.3(7) . . . yes
Ru(2) C(1) C(21) 115.5(7) . . . yes
C(2) C(1) C(21) 155(1) . . . yes
Ru(2) C(2) Fe(2) 134.5(5) . . . yes
Ru(2) C(2) C(1) 63.5(6) . . . yes
Fe(2) C(2) C(1) 162.0(9) . . . yes
Fe(1) C(02) O(02) 174.2(10) . . . yes
Ru(1) C(03) Fe(1) 84.9(4) . . . yes
Ru(1) C(03) O(03) 136.8(8) . . . yes
Fe(1) C(03) O(03) 138.3(8) . . . yes
Ru(1) C(04) Fe(1) 85.7(5) . . . yes
Ru(1) C(04) O(04) 133.9(9) . . . yes
Fe(1) C(04) O(04) 140.4(9) . . . yes
Ru(1) C(05) O(05) 178(1) . . . yes
Ru(2) C(06) O(06) 176.8(10) . . . yes
Ru(2) C(07) O(07) 178.8(10) . . . yes
Fe(2) C(08) O(08) 176(1) . . . yes
Fe(2) C(09) O(09) 178(1) . . . yes
Ru(1) C(11) Ru(2) 81.8(3) . . . yes
Ru(1) C(11) C(12) 113.0(6) . . . yes
Ru(1) C(11) C(111) 125.8(7) . . . yes
Ru(2) C(11) C(12) 71.7(5) . . . yes
Ru(2) C(11) C(111) 124.1(7) . . . yes
C(12) C(11) C(111) 120.0(8) . . . yes
Ru(2) C(12) C(01) 67.2(5) . . . yes
Ru(2) C(12) C(11) 71.3(5) . . . yes
Ru(2) C(12) C(121) 129.3(7) . . . yes
C(01) C(12) C(11) 115.0(8) . . . yes
C(01) C(12) C(121) 117.6(9) . . . yes
C(11) C(12) C(121) 127.4(8) . . . yes
C(1) C(21) C(22) 117.4(9) . . . yes
C(1) C(21) C(211) 116.1(9) . . . yes
C(22) C(21) C(211) 126.3(9) . . . yes
C(01) C(22) C(21) 114.3(8) . . . yes
C(01) C(22) C(221) 118.1(8) . . . yes
C(21) C(22) C(221) 127.6(9) . . . yes
Fe(1) C(30) C(31) 70.2(7) . . . yes
Fe(1) C(30) C(34) 69.2(7) . . . yes
Fe(1) C(30) C(35) 127.8(9) . . . yes
C(31) C(30) C(34) 108(1) . . . yes
C(31) C(30) C(35) 124(1) . . . yes
C(34) C(30) C(35) 127(1) . . . yes
Fe(1) C(31) C(30) 70.7(7) . . . yes
Fe(1) C(31) C(32) 69.3(6) . . . yes
Fe(1) C(31) C(36) 127.4(8) . . . yes
C(30) C(31) C(32) 106(1) . . . yes
C(30) C(31) C(36) 126(1) . . . yes
C(32) C(31) C(36) 127(1) . . . yes
Fe(1) C(32) C(31) 71.3(6) . . . yes
Fe(1) C(32) C(33) 71.1(7) . . . yes
Fe(1) C(32) C(37) 127.6(8) . . . yes
C(31) C(32) C(33) 108(1) . . . yes
C(31) C(32) C(37) 124(1) . . . yes
C(33) C(32) C(37) 126(1) . . . yes
Fe(1) C(33) C(32) 69.7(6) . . . yes
Fe(1) C(33) C(34) 69.9(7) . . . yes
Fe(1) C(33) C(38) 124.4(8) . . . yes
C(32) C(33) C(34) 107(1) . . . yes
C(32) C(33) C(38) 126(1) . . . yes
C(34) C(33) C(38) 125(1) . . . yes
Fe(1) C(34) C(30) 71.8(7) . . . yes
Fe(1) C(34) C(33) 71.4(7) . . . yes
Fe(1) C(34) C(39) 130.7(8) . . . yes
C(30) C(34) C(33) 108(1) . . . yes
C(30) C(34) C(39) 126(1) . . . yes
C(33) C(34) C(39) 124(1) . . . yes
Fe(2) C(40) C(41) 70.2(7) . . . yes
Fe(2) C(40) C(44) 70.0(7) . . . yes
Fe(2) C(40) C(45) 128.6(10) . . . yes
C(41) C(40) C(44) 107(1) . . . yes
C(41) C(40) C(45) 125(1) . . . yes
C(44) C(40) C(45) 127(1) . . . yes
Fe(2) C(41) C(40) 70.9(7) . . . yes
Fe(2) C(41) C(42) 70.0(7) . . . yes
Fe(2) C(41) C(46) 127.2(8) . . . yes
C(40) C(41) C(42) 107(1) . . . yes
C(40) C(41) C(46) 125(1) . . . yes
C(42) C(41) C(46) 126(1) . . . yes
Fe(2) C(42) C(41) 69.9(7) . . . yes
Fe(2) C(42) C(43) 71.6(8) . . . yes
Fe(2) C(42) C(47) 132.0(9) . . . yes
C(41) C(42) C(43) 107(1) . . . yes
C(41) C(42) C(47) 122(1) . . . yes
C(43) C(42) C(47) 128(1) . . . yes
Fe(2) C(43) C(42) 69.8(7) . . . yes
Fe(2) C(43) C(44) 69.6(8) . . . yes
Fe(2) C(43) C(48) 129.8(9) . . . yes
C(42) C(43) C(44) 107(1) . . . yes
C(42) C(43) C(48) 124(1) . . . yes
C(44) C(43) C(48) 127(1) . . . yes
Fe(2) C(44) C(40) 71.0(8) . . . yes
Fe(2) C(44) C(43) 71.8(8) . . . yes
Fe(2) C(44) C(49) 127.5(10) . . . yes
C(40) C(44) C(43) 109(1) . . . yes
C(40) C(44) C(49) 125(1) . . . yes
C(43) C(44) C(49) 124(1) . . . yes
O(51) C(52) C(51) 108(4) . . . yes
O(51) C(53) C(54) 114(3) . . . yes
C(11) C(111) C(112) 122.8(9) . . . yes
C(11) C(111) C(116) 120.4(9) . . . yes
C(112) C(111) C(116) 116.7(10) . . . yes
C(111) C(112) C(113) 122(1) . . . yes
C(112) C(113) C(114) 118(1) . . . yes
C(113) C(114) C(115) 121(1) . . . yes
C(114) C(115) C(116) 118(1) . . . yes
C(111) C(116) C(115) 122(1) . . . yes
C(12) C(121) C(122) 118.0(8) . . . yes
C(12) C(121) C(126) 125.0(9) . . . yes
C(122) C(121) C(126) 116.8(10) . . . yes
C(121) C(122) C(123) 120(1) . . . yes
C(122) C(123) C(124) 121(1) . . . yes
C(123) C(124) C(125) 119(1) . . . yes
C(124) C(125) C(126) 119(1) . . . yes
C(121) C(126) C(125) 122(1) . . . yes
C(21) C(211) C(212) 118.8(9) . . . yes
C(21) C(211) C(216) 123.0(9) . . . yes
C(212) C(211) C(216) 118(1) . . . yes
C(211) C(212) C(213) 122(1) . . . yes
C(212) C(213) C(214) 118(1) . . . yes
C(213) C(214) C(215) 120(1) . . . yes
C(214) C(215) C(216) 121(1) . . . yes
C(211) C(216) C(215) 118(1) . . . yes
C(22) C(221) C(222) 120.0(9) . . . yes
C(22) C(221) C(226) 121.3(9) . . . yes
C(222) C(221) C(226) 118.4(10) . . . yes
C(221) C(222) C(223) 120.5(10) . . . yes
C(222) C(223) C(224) 119(1) . . . yes
C(223) C(224) C(225) 121(1) . . . yes
C(224) C(225) C(226) 120(1) . . . yes
C(221) C(226) C(225) 119(1) . . . yes

loop_
_geom_bond_atom_site_label_1
_geom_bond_atom_site_label_2
_geom_bond_distance
_geom_bond_site_symmetry_1
_geom_bond_site_symmetry_2
_geom_bond_publ_flag
Ru(1) Ru(2) 2.866(1) . . yes
Ru(1) Fe(1) 2.658(2) . . yes
Ru(1) O(01) 2.111(6) . . yes
Ru(1) C(03) 2.002(10) . . yes
Ru(1) C(04) 2.04(1) . . yes
Ru(1) C(05) 1.84(1) . . yes
Ru(1) C(11) 2.087(9) . . yes
Ru(2) O(01) 2.203(6) . . yes
Ru(2) C(01) 2.173(10) . . yes
Ru(2) C(1) 2.254(10) . . yes
Ru(2) C(2) 2.52(1) . . yes
Ru(2) C(06) 1.90(1) . . yes
Ru(2) C(07) 1.806(9) . . yes
Ru(2) C(11) 2.283(10) . . yes
Ru(2) C(12) 2.288(9) . . yes
Fe(1) C(02) 1.75(1) . . yes
Fe(1) C(03) 1.94(1) . . yes
Fe(1) C(04) 1.86(1) . . yes
Fe(1) C(30) 2.15(1) . . yes
Fe(1) C(31) 2.15(1) . . yes
Fe(1) C(32) 2.12(1) . . yes
Fe(1) C(33) 2.14(1) . . yes
Fe(1) C(34) 2.12(1) . . yes
Fe(2) C(2) 1.91(1) . . yes
Fe(2) C(08) 1.74(1) . . yes
Fe(2) C(09) 1.75(1) . . yes
Fe(2) C(40) 2.11(1) . . yes
Fe(2) C(41) 2.10(1) . . yes
Fe(2) C(42) 2.10(1) . . yes
Fe(2) C(43) 2.13(1) . . yes
Fe(2) C(44) 2.10(1) . . yes
O(01) C(01) 1.36(1) . . yes
O(02) C(02) 1.17(1) . . yes
O(03) C(03) 1.18(1) . . yes
O(04) C(04) 1.21(2) . . yes
O(05) C(05) 1.16(1) . . yes
O(06) C(06) 1.15(1) . . yes
O(07) C(07) 1.17(1) . . yes
O(08) C(08) 1.17(2) . . yes
O(09) C(09) 1.16(2) . . yes
O(51) C(52) 1.36(6) . . yes
O(51) C(53) 1.40(5) . . yes
C(01) C(12) 1.41(1) . . yes
C(01) C(22) 1.49(1) . . yes
C(1) C(2) 1.23(1) . . yes
C(1) C(21) 1.44(1) . . yes
C(11) C(12) 1.45(1) . . yes
C(11) C(111) 1.48(1) . . yes
C(12) C(121) 1.50(1) . . yes
C(21) C(22) 1.36(1) . . yes
C(21) C(211) 1.47(1) . . yes
C(22) C(221) 1.49(1) . . yes
C(30) C(31) 1.44(2) . . yes
C(30) C(34) 1.43(2) . . yes
C(30) C(35) 1.49(2) . . yes
C(31) C(32) 1.44(2) . . yes
C(31) C(36) 1.48(2) . . yes
C(32) C(33) 1.43(2) . . yes
C(32) C(37) 1.52(2) . . yes
C(33) C(34) 1.41(2) . . yes
C(33) C(38) 1.47(2) . . yes
C(34) C(39) 1.51(2) . . yes
C(40) C(41) 1.40(2) . . yes
C(40) C(44) 1.40(2) . . yes
C(40) C(45) 1.51(2) . . yes
C(41) C(42) 1.44(2) . . yes
C(41) C(46) 1.52(2) . . yes
C(42) C(43) 1.40(2) . . yes
C(42) C(47) 1.51(2) . . yes
C(43) C(44) 1.40(2) . . yes
C(43) C(48) 1.53(2) . . yes
C(44) C(49) 1.53(2) . . yes
C(51) C(52) 1.32(6) . . yes
C(53) C(54) 1.52(5) . . yes
C(111) C(112) 1.36(2) . . yes
C(111) C(116) 1.43(1) . . yes
C(112) C(113) 1.40(2) . . yes
C(113) C(114) 1.39(2) . . yes
C(114) C(115) 1.39(2) . . yes
C(115) C(116) 1.35(2) . . yes
C(121) C(122) 1.40(2) . . yes
C(121) C(126) 1.38(1) . . yes
C(122) C(123) 1.38(2) . . yes
C(123) C(124) 1.37(2) . . yes
C(124) C(125) 1.37(2) . . yes
C(125) C(126) 1.40(2) . . yes
C(211) C(212) 1.39(2) . . yes
C(211) C(216) 1.39(2) . . yes
C(212) C(213) 1.38(2) . . yes
C(213) C(214) 1.38(2) . . yes
C(214) C(215) 1.35(2) . . yes
C(215) C(216) 1.41(2) . . yes
C(221) C(222) 1.41(1) . . yes
C(221) C(226) 1.40(1) . . yes
C(222) C(223) 1.39(2) . . yes
C(223) C(224) 1.38(2) . . yes
C(224) C(225) 1.35(2) . . yes
C(225) C(226) 1.40(2) . . yes

loop_
_geom_contact_atom_site_label_1
_geom_contact_atom_site_label_2
_geom_contact_distance
_geom_contact_site_symmetry_1
_geom_contact_site_symmetry_2
_geom_contact_publ_flag
Ru(1) Ru(2) 2.866(1) . . ?
Ru(1) Fe(1) 2.658(2) . . ?
Ru(2) C(2) 2.52(1) . . ?
O(02) O(06) 3.44(1) . 1_455 ?
O(02) C(116) 3.56(1) . 1_455 ?
O(03) C(46) 3.27(2) . 2_656 ?
O(03) C(115) 3.35(1) . 1_455 ?
O(03) C(45) 3.40(2) . 2_656 ?
O(06) C(37) 3.39(2) . 1_655 ?
O(07) C(226) 3.33(1) . 1_655 ?
O(07) C(216) 3.58(1) . 1_655 ?
O(09) C(222) 3.28(1) . 3_657 ?
O(09) C(223) 3.58(2) . 3_657 ?
C(38) C(38) 3.60(3) . 3_556 ?
C(41) C(112) 3.58(2) . 2_646 ?
C(43) C(113) 3.54(2) . 2_646 ?
C(44) C(113) 3.50(2) . 2_646 ?
C(53) C(124) 3.56(4) . 2_646 ?
C(212) C(212) 3.58(2) . 3_657 ?
C(214) C(215) 3.59(2) . 3_557 ?
C(215) C(215) 3.30(3) . 3_557 ?
